data_7228837
loop_
_publ_author_name
'Lopez, Jordan R.'
'Martin, Lee'
'Wallis, John D.'
'Akutsu, Hiroki'
'Yamada, Jun-ichi'
'Nakatsuji, Shin-ichi'
'Wilson, Claire'
'Christensen, Jeppe'
'Coles, Simon J.'

_publ_section_title
;
 New semiconducting radical-cation salts of chiral
 bis(2-hydroxylpropylthio)ethylenedithio TTF
;
_journal_name_full CrystEngComm
_journal_paper_doi 10.1039/C7CE01014A
_journal_year 2017
_chemical_absolute_configuration ad
_chemical_formula_moiety 'C14 H18 O2 S8, 2(F3 P0.5)'
_chemical_formula_sum 'C14 H18 F6 O2 P S8'
_chemical_formula_weight 619.73
_chemical_name_systematic
;
 ?
;
_space_group_crystal_system orthorhombic
_space_group_IT_number 20
_space_group_name_Hall 'C 2c 2'
_space_group_name_H-M_alt 'C 2 2 21'
_symmetry_space_group_name_Hall 'C 2c 2'
_symmetry_space_group_name_H-M 'C 2 2 21'
_atom_sites_solution_hydrogens geom
_atom_sites_solution_primary iterative
_audit_creation_date 2014-01-07
_audit_creation_method
;
Olex2 1.2
(compiled 2013.12.10 svn.r2850 for OlexSys, GUI svn.r4736)
;
_audit_update_record
;
2017-05-10 deposited with the CCDC.
2017-07-21 downloaded from the CCDC.
;
_cell_angle_alpha 90
_cell_angle_beta 90
_cell_angle_gamma 90
_cell_formula_units_Z 8
_cell_length_a 7.8564(18)
_cell_length_b 21.389(5)
_cell_length_c 27.036(6)
_cell_measurement_reflns_used 5537
_cell_measurement_temperature 100
_cell_measurement_theta_max 27.5
_cell_measurement_theta_min 2.0
_cell_volume 4543.1(18)
_computing_cell_refinement
;
CrystalClear-SM Expert 3.1 b25 (Rigaku, 20112)
;
_computing_data_collection
;
CrystalClear-SM Expert 3.1 b25 (Rigaku, 20112)
;
_computing_data_reduction
;
CrystalClear-SM Expert 3.1 b25 (Rigaku, 20112)
;
_computing_molecular_graphics 'Olex2 (Dolomanov et al., 2009)'
_computing_publication_material 'Olex2 (Dolomanov et al., 2009)'
_computing_structure_refinement 'ShelXL (Sheldrick, 2008)'
_computing_structure_solution
;
Superflip (Palatinus & Chapuis, 2007;Palatinus & van der Lee, 2008;
Palatinus et al., 2012)
;
_diffrn_ambient_temperature 100(2)
_diffrn_detector 'CCD plate'
_diffrn_detector_area_resol_mean 28.5714
_diffrn_detector_type 'Rigaku HG Saturn724+ (2x2 bin mode)'
_diffrn_measured_fraction_theta_full 0.996
_diffrn_measured_fraction_theta_max 0.994
_diffrn_measurement_device 'four-circle \k goniometer'
_diffrn_measurement_device_type 'Rigaku AFC12 (Right)'
_diffrn_measurement_method 'profile data from \w-scans'
_diffrn_measurement_specimen_support 'MiTeGen MicroMount'
_diffrn_orient_matrix_type d*Trek
_diffrn_orient_matrix_UB_11 0.125901
_diffrn_orient_matrix_UB_12 -0.014196
_diffrn_orient_matrix_UB_13 -0.012204
_diffrn_orient_matrix_UB_21 -0.002057
_diffrn_orient_matrix_UB_22 -0.039574
_diffrn_orient_matrix_UB_23 0.024810
_diffrn_orient_matrix_UB_31 -0.005191
_diffrn_orient_matrix_UB_32 -0.019258
_diffrn_orient_matrix_UB_33 -0.031149
_diffrn_radiation_collimation 'Confocal mirrors, HF Varimax '
_diffrn_radiation_type MoK\a
_diffrn_radiation_wavelength 0.71075
_diffrn_reflns_av_R_equivalents 0.0719
_diffrn_reflns_av_unetI/netI 0.0576
_diffrn_reflns_Laue_measured_fraction_full 0.996
_diffrn_reflns_Laue_measured_fraction_max 0.994
_diffrn_reflns_limit_h_max 10
_diffrn_reflns_limit_h_min -9
_diffrn_reflns_limit_k_max 14
_diffrn_reflns_limit_k_min -27
_diffrn_reflns_limit_l_max 32
_diffrn_reflns_limit_l_min -35
_diffrn_reflns_number 11733
_diffrn_reflns_point_group_measured_fraction_full 0.989
_diffrn_reflns_point_group_measured_fraction_max 0.975
_diffrn_reflns_theta_full 25.242
_diffrn_reflns_theta_max 27.549
_diffrn_reflns_theta_min 2.428
_diffrn_source 'Rotating Anode'
_diffrn_source_current 55.0
_diffrn_source_power 2.475
_diffrn_source_voltage 45.0
_exptl_absorpt_coefficient_mu 0.918
_exptl_absorpt_correction_type none
_exptl_crystal_colour Orange
_exptl_crystal_density_diffrn 1.812
_exptl_crystal_description Block
_exptl_crystal_F_000 2520
_exptl_crystal_size_max 0.1
_exptl_crystal_size_mid 0.06
_exptl_crystal_size_min 0.02
_refine_diff_density_max 0.805
_refine_diff_density_min -0.731
_refine_diff_density_rms 0.143
_refine_ls_abs_structure_details
;
 Flack x determined using 1982 quotients [(I+)-(I-)]/[(I+)+(I-)]
 (Parsons and Flack (2004), Acta Cryst. A60, s61).
;
_refine_ls_abs_structure_Flack 0.08(7)
_refine_ls_extinction_method none
_refine_ls_goodness_of_fit_ref 1.205
_refine_ls_hydrogen_treatment constr
_refine_ls_matrix_type full
_refine_ls_number_parameters 284
_refine_ls_number_reflns 5116
_refine_ls_number_restraints 36
_refine_ls_restrained_S_all 1.203
_refine_ls_R_factor_all 0.0700
_refine_ls_R_factor_gt 0.0678
_refine_ls_shift/su_max 0.001
_refine_ls_shift/su_mean 0.000
_refine_ls_structure_factor_coef Fsqd
_refine_ls_weighting_details
;
 w=1/[\s^2^(Fo^2^)+64.8100P]
 where P=(Fo^2^+2Fc^2^)/3
;
_refine_ls_weighting_scheme calc
_refine_ls_wR_factor_gt 0.1550
_refine_ls_wR_factor_ref 0.1568
_reflns_Friedel_coverage 0.757
_reflns_Friedel_fraction_full 0.979
_reflns_Friedel_fraction_max 0.952
_reflns_number_gt 4938
_reflns_number_total 5116
_reflns_threshold_expression 'I > 2\s(I)'
_cod_data_source_file c7ce01014a2.cif
_cod_data_source_block 4
_cod_depositor_comments
;
The following automatic conversions were performed:

'_space_group_crystal_system' value 'Orthorhombic' changed to
'orthorhombic' according to
/home/data/users/saulius/crontab/automatic-downloads/rss-feeds/RSC/lib/dictionaries/cif_core.dic
dictionary named 'cif_core.dic' version 2.4.2 from 2011-04-26.

'_exptl_absorpt_correction_type' value 'None' changed to 'none'
according to
/home/data/users/saulius/crontab/automatic-downloads/rss-feeds/RSC/lib/dictionaries/cif_core.dic
dictionary named 'cif_core.dic' version 2.4.2 from 2011-04-26.

Automatic conversion script
Id: cif_fix_values 4973 2017-02-22 13:04:09Z antanas 
;
_cod_database_code 7228837
_shelxl_version_number 2012-9
_shelx_space_group_comment
;
The symmetry employed for this shelxl refinement is uniquely defined
by the following loop, which should always be used as a source of
symmetry information in preference to the above space-group names.
They are only intended as comments.
;
_olex2_refinement_description
;
1. Fixed Uiso
 At 1.2 times of:
  All C(H) groups, All C(H,H) groups
 At 1.5 times of:
  All C(H,H,H) groups, All O(H) groups, All O(H,H) groups
2. Restrained distances
 P1-F1 \\sim P1-F2 \\sim P1-F3 \\sim P2-F7A \\sim P2-F5A \\sim P2-F5 \\sim
P2-F6A \\sim P2-F6 \\sim P2-F4
 with sigma of 0.02
3. Others
 Sof(F6A)=1-FVAR(1)
 Sof(F5A)=Sof(F7A)=0.5*(1-FVAR(2))
 Sof(F5)=Sof(F6)=FVAR(1)
 Fixed Sof: H2B(0.5) H2A(0.5)
4.a Ternary CH refined with riding coordinates:
 C10(H10), C13(H13)
4.b Secondary CH2 refined with riding coordinates:
 C1(H1A,H1B), C2(H2C,H2D), C9(H9A,H9B), C12(H12A,H12B)
4.c Idealised Me refined as rotating group:
 C11(H11A,H11B,H11C), C14(H14A,H14B,H14C)
4.d Idealised tetrahedral OH refined as rotating group:
 O1(H1), O2(H2B), O2(H2A)
;

loop_
_space_group_symop_operation_xyz
'x, y, z'
'-x, -y, z+1/2'
'x, -y, -z'
'-x, y, -z+1/2'
'x+1/2, y+1/2, z'
'-x+1/2, -y+1/2, z+1/2'
'x+1/2, -y+1/2, -z'
'-x+1/2, y+1/2, -z+1/2'

loop_
_atom_site_label
_atom_site_type_symbol
_atom_site_fract_x
_atom_site_fract_y
_atom_site_fract_z
_atom_site_U_iso_or_equiv
_atom_site_adp_type
_atom_site_occupancy
_atom_site_site_symmetry_order
_atom_site_calc_flag
_atom_site_refinement_flags_posn
_atom_site_refinement_flags_adp
_atom_site_refinement_flags_occupancy
_atom_site_disorder_assembly
_atom_site_disorder_group
S1 S 1.0116(3) 0.33303(11) 0.91168(8) 0.0240(5) Uani 1 1 d . . . . .
S2 S 0.9981(4) 0.16695(11) 0.91409(9) 0.0274(5) Uani 1 1 d . . . . .
S3 S 0.8695(3) 0.31743(9) 0.81156(8) 0.0178(4) Uani 1 1 d . . . . .
S4 S 0.8713(3) 0.18062(9) 0.81317(8) 0.0191(4) Uani 1 1 d . . . . .
S5 S 0.6763(3) 0.31048(9) 0.70218(8) 0.0171(4) Uani 1 1 d . . . . .
S6 S 0.6941(3) 0.17433(9) 0.71002(8) 0.0187(4) Uani 1 1 d . . . . .
S7 S 0.5024(3) 0.30294(9) 0.60133(8) 0.0209(4) Uani 1 1 d . . . . .
S8 S 0.5209(3) 0.15551(10) 0.61064(8) 0.0214(5) Uani 1 1 d . . . . .
O1 O 0.4882(12) 0.4005(3) 0.5259(2) 0.0311(16) Uani 1 1 d . . . . .
H1 H 0.5706 0.4225 0.5165 0.047 Uiso 1 1 calc GR . . . .
O2 O 0.4187(10) 0.0776(4) 0.7035(3) 0.0338(17) Uani 1 1 d . . . . .
H2B H 0.3140 0.0767 0.7098 0.051 Uiso 0.5 1 calc GR . P A 2
H2A H 0.4253 0.0535 0.7279 0.051 Uiso 0.5 1 calc GR . P A 1
C1 C 1.0054(16) 0.2813(5) 0.9650(3) 0.035(2) Uani 1 1 d . . . . .
H1A H 1.0553 0.3032 0.9938 0.041 Uiso 1 1 calc R . . . .
H1B H 0.8852 0.2717 0.9729 0.041 Uiso 1 1 calc R . . . .
C2 C 1.1022(15) 0.2195(5) 0.9567(4) 0.029(2) Uani 1 1 d . . . . .
H2C H 1.1158 0.1980 0.9889 0.035 Uiso 1 1 calc R . . . .
H2D H 1.2174 0.2291 0.9440 0.035 Uiso 1 1 calc R . . . .
C3 C 0.9461(12) 0.2816(4) 0.8656(3) 0.0193(18) Uani 1 1 d . . . . .
C4 C 0.9435(12) 0.2186(4) 0.8663(3) 0.0189(18) Uani 1 1 d . . . . .
C5 C 0.8213(11) 0.2484(4) 0.7810(3) 0.0170(16) Uani 1 1 d . . . . .
C6 C 0.7409(11) 0.2462(4) 0.7356(3) 0.0187(17) Uani 1 1 d . . . . .
C7 C 0.5924(11) 0.2676(4) 0.6536(3) 0.0159(17) Uani 1 1 d . . . . .
C8 C 0.6015(12) 0.2031(4) 0.6567(3) 0.0172(17) Uani 1 1 d . . . . .
C9 C 0.5255(13) 0.3861(4) 0.6141(3) 0.0224(19) Uani 1 1 d . . . . .
H9A H 0.4761 0.3963 0.6468 0.027 Uiso 1 1 calc R . . . .
H9B H 0.6474 0.3978 0.6143 0.027 Uiso 1 1 calc R . . . .
C10 C 0.4312(13) 0.4217(4) 0.5731(4) 0.025(2) Uani 1 1 d . . . . .
H10 H 0.3069 0.4123 0.5761 0.030 Uiso 1 1 calc R . . . .
C11 C 0.4563(15) 0.4915(4) 0.5799(4) 0.030(2) Uani 1 1 d . . . . .
H11A H 0.5781 0.5012 0.5791 0.044 Uiso 1 1 calc GR . . . .
H11B H 0.4087 0.5043 0.6119 0.044 Uiso 1 1 calc GR . . . .
H11C H 0.3983 0.5140 0.5532 0.044 Uiso 1 1 calc GR . . . .
C12 C 0.5863(12) 0.0769(4) 0.6298(4) 0.0217(19) Uani 1 1 d . . . . .
H12A H 0.6142 0.0520 0.6000 0.026 Uiso 1 1 calc R . . . .
H12B H 0.6908 0.0801 0.6501 0.026 Uiso 1 1 calc R . . . .
C13 C 0.4511(13) 0.0432(5) 0.6591(3) 0.026(2) Uani 1 1 d . . . . .
H13 H 0.3442 0.0412 0.6390 0.031 Uiso 1 1 calc R . . . .
C14 C 0.5097(15) -0.0234(4) 0.6712(4) 0.032(2) Uani 1 1 d . . . . .
H14A H 0.6116 -0.0217 0.6921 0.048 Uiso 1 1 calc GR . . . .
H14B H 0.5363 -0.0456 0.6405 0.048 Uiso 1 1 calc GR . . . .
H14C H 0.4188 -0.0455 0.6888 0.048 Uiso 1 1 calc GR . . . .
P1 P 1.0000 -0.01151(13) 0.7500 0.0205(6) Uani 1 2 d S T P . .
F1 F 0.8752(7) -0.0647(2) 0.7290(2) 0.0256(12) Uani 1 1 d . . . . .
F2 F 0.8964(8) -0.0114(3) 0.8007(2) 0.0318(13) Uani 1 1 d . . . . .
F3 F 1.1250(9) 0.0416(2) 0.7709(2) 0.0344(15) Uani 1 1 d . . . . .
P2 P 0.9353(5) 0.5000 0.5000 0.0240(8) Uani 1 2 d S T P . .
F4 F 0.9300(12) 0.4770(3) 0.5557(2) 0.054(2) Uani 1 1 d . . . . .
F5 F 1.0815(17) 0.5503(6) 0.5123(5) 0.058(4) Uiso 0.63(2) 1 d . . P B 1
F5A F 1.137(3) 0.5000 0.5000 0.14(2) Uiso 0.37(2) 2 d S T P B 2
F6 F 0.7993(16) 0.5518(6) 0.5134(5) 0.052(4) Uiso 0.63(2) 1 d . . P B 1
F6A F 0.935(3) 0.5712(8) 0.5180(8) 0.059(8) Uiso 0.37(2) 1 d . . P B 2
F7A F 0.731(3) 0.5000 0.5000 0.12(2) Uiso 0.37(2) 2 d S T P B 2

loop_
_atom_site_aniso_label
_atom_site_aniso_U_11
_atom_site_aniso_U_22
_atom_site_aniso_U_33
_atom_site_aniso_U_23
_atom_site_aniso_U_13
_atom_site_aniso_U_12
S1 0.0292(12) 0.0225(11) 0.0202(10) -0.0084(8) -0.0026(9) 0.0029(10)
S2 0.0333(13) 0.0214(11) 0.0275(11) 0.0081(9) -0.0090(11) -0.0042(11)
S3 0.0259(11) 0.0089(9) 0.0188(10) -0.0009(8) -0.0009(8) -0.0001(8)
S4 0.0274(11) 0.0072(9) 0.0226(10) 0.0038(8) -0.0059(9) -0.0032(8)
S5 0.0257(11) 0.0079(8) 0.0177(9) -0.0011(7) -0.0004(8) 0.0042(8)
S6 0.0287(11) 0.0078(8) 0.0197(10) 0.0003(8) -0.0046(9) -0.0007(8)
S7 0.0298(11) 0.0164(9) 0.0165(9) 0.0014(8) -0.0022(9) 0.0033(10)
S8 0.0302(12) 0.0155(9) 0.0186(10) -0.0036(8) -0.0033(9) -0.0017(9)
O1 0.049(5) 0.020(3) 0.024(3) 0.002(3) -0.002(4) -0.004(4)
O2 0.032(4) 0.048(4) 0.022(4) -0.007(3) -0.001(3) 0.003(4)
C1 0.040(6) 0.048(6) 0.016(4) 0.003(4) 0.002(5) -0.002(6)
C2 0.038(6) 0.028(5) 0.021(5) 0.001(4) -0.001(4) -0.005(5)
C3 0.023(4) 0.014(4) 0.021(4) 0.002(3) 0.001(4) 0.003(3)
C4 0.023(4) 0.022(4) 0.012(4) 0.002(3) 0.000(3) 0.003(3)
C5 0.021(4) 0.010(3) 0.020(4) 0.006(3) 0.000(3) 0.002(4)
C6 0.022(4) 0.012(4) 0.022(4) -0.003(3) 0.001(3) -0.001(3)
C7 0.020(4) 0.008(4) 0.020(4) -0.003(3) 0.005(3) 0.000(3)
C8 0.024(4) 0.004(3) 0.024(4) -0.002(3) 0.004(4) 0.003(3)
C9 0.029(5) 0.019(4) 0.019(4) -0.001(3) -0.001(4) 0.010(4)
C10 0.028(5) 0.016(4) 0.031(5) 0.004(4) 0.000(4) 0.004(4)
C11 0.050(7) 0.017(4) 0.022(5) 0.009(4) -0.003(4) 0.014(4)
C12 0.023(5) 0.017(4) 0.025(5) -0.004(4) 0.001(4) 0.002(4)
C13 0.026(5) 0.032(5) 0.019(4) 0.002(4) -0.002(4) 0.001(4)
C14 0.029(5) 0.022(4) 0.044(6) 0.007(4) -0.004(5) 0.002(4)
P1 0.0260(16) 0.0092(12) 0.0265(16) 0.000 0.0001(14) 0.000
F1 0.030(3) 0.012(2) 0.034(3) -0.002(2) -0.006(3) -0.001(2)
F2 0.036(3) 0.032(3) 0.028(3) 0.002(3) 0.003(3) 0.010(3)
F3 0.047(4) 0.009(2) 0.047(4) -0.007(2) -0.012(3) -0.006(2)
P2 0.035(2) 0.0157(15) 0.0219(17) -0.0003(13) 0.000 0.000
F4 0.097(7) 0.034(4) 0.029(4) 0.003(3) -0.008(4) 0.009(4)

loop_
_atom_type_symbol
_atom_type_description
_atom_type_scat_dispersion_real
_atom_type_scat_dispersion_imag
_atom_type_scat_source
C C 0.0033 0.0016 'International Tables Vol C Tables 4.2.6.8 and 6.1.1.4'
H H 0.0000 0.0000 'International Tables Vol C Tables 4.2.6.8 and 6.1.1.4'
F F 0.0171 0.0103 'International Tables Vol C Tables 4.2.6.8 and 6.1.1.4'
O O 0.0106 0.0060 'International Tables Vol C Tables 4.2.6.8 and 6.1.1.4'
P P 0.1023 0.0942 'International Tables Vol C Tables 4.2.6.8 and 6.1.1.4'
S S 0.1246 0.1234 'International Tables Vol C Tables 4.2.6.8 and 6.1.1.4'

loop_
_geom_angle_atom_site_label_1
_geom_angle_atom_site_label_2
_geom_angle_atom_site_label_3
_geom_angle
_geom_angle_site_symmetry_1
_geom_angle_site_symmetry_3
C3 S1 C1 100.1(5) . .
C4 S2 C2 100.9(5) . .
C5 S3 C3 95.6(4) . .
C5 S4 C4 95.6(4) . .
C6 S5 C7 95.1(4) . .
C6 S6 C8 96.2(4) . .
C7 S7 C9 103.2(4) . .
C8 S8 C12 103.5(4) . .
C10 O1 H1 109.5 . .
C13 O2 H2B 109.5 . .
C13 O2 H2A 109.5 . .
S1 C1 H1A 108.9 . .
S1 C1 H1B 108.9 . .
H1A C1 H1B 107.8 . .
C2 C1 S1 113.2(7) . .
C2 C1 H1A 108.9 . .
C2 C1 H1B 108.9 . .
S2 C2 H2C 108.8 . .
S2 C2 H2D 108.8 . .
C1 C2 S2 113.7(8) . .
C1 C2 H2C 108.8 . .
C1 C2 H2D 108.8 . .
H2C C2 H2D 107.7 . .
S1 C3 S3 114.9(5) . .
C4 C3 S1 128.7(8) . .
C4 C3 S3 116.4(8) . .
S4 C4 S2 113.1(5) . .
C3 C4 S2 129.7(8) . .
C3 C4 S4 117.2(7) . .
S3 C5 S4 115.1(5) . .
C6 C5 S3 123.5(7) . .
C6 C5 S4 121.3(7) . .
S5 C6 S6 115.9(5) . .
C5 C6 S5 125.0(7) . .
C5 C6 S6 119.0(7) . .
S5 C7 S7 122.5(5) . .
C8 C7 S5 117.4(7) . .
C8 C7 S7 120.0(7) . .
S6 C8 S8 123.1(5) . .
C7 C8 S6 115.3(7) . .
C7 C8 S8 121.6(7) . .
S7 C9 H9A 110.2 . .
S7 C9 H9B 110.2 . .
H9A C9 H9B 108.5 . .
C10 C9 S7 107.4(6) . .
C10 C9 H9A 110.2 . .
C10 C9 H9B 110.2 . .
O1 C10 C9 109.7(7) . .
O1 C10 H10 108.3 . .
O1 C10 C11 112.3(8) . .
C9 C10 H10 108.3 . .
C11 C10 C9 109.8(8) . .
C11 C10 H10 108.3 . .
C10 C11 H11A 109.5 . .
C10 C11 H11B 109.5 . .
C10 C11 H11C 109.5 . .
H11A C11 H11B 109.5 . .
H11A C11 H11C 109.5 . .
H11B C11 H11C 109.5 . .
S8 C12 H12A 109.0 . .
S8 C12 H12B 109.0 . .
H12A C12 H12B 107.8 . .
C13 C12 S8 112.9(7) . .
C13 C12 H12A 109.0 . .
C13 C12 H12B 109.0 . .
O2 C13 C12 108.6(8) . .
O2 C13 H13 109.1 . .
O2 C13 C14 110.6(8) . .
C12 C13 H13 109.1 . .
C12 C13 C14 110.2(8) . .
C14 C13 H13 109.1 . .
C13 C14 H14A 109.5 . .
C13 C14 H14B 109.5 . .
C13 C14 H14C 109.5 . .
H14A C14 H14B 109.5 . .
H14A C14 H14C 109.5 . .
H14B C14 H14C 109.5 . .
F1 P1 F1 89.7(4) 4_756 .
F2 P1 F1 90.5(3) 4_756 .
F2 P1 F1 89.6(3) . .
F2 P1 F1 89.6(3) 4_756 4_756
F2 P1 F1 90.5(3) . 4_756
F2 P1 F2 179.9(5) . 4_756
F2 P1 F3 90.5(3) 4_756 4_756
F2 P1 F3 89.4(3) . 4_756
F2 P1 F3 90.5(3) . .
F2 P1 F3 89.4(3) 4_756 .
F3 P1 F1 90.2(3) . 4_756
F3 P1 F1 179.9(4) 4_756 4_756
F3 P1 F1 90.2(3) 4_756 .
F3 P1 F1 179.9(4) . .
F3 P1 F3 89.8(5) . 4_756
F4 P2 F4 177.0(7) . 3_566
F4 P2 F5 90.4(6) 3_566 .
F4 P2 F5 91.8(6) . .
F4 P2 F5 91.8(6) 3_566 3_566
F4 P2 F5 90.4(6) . 3_566
F4 P2 F6A 89.6(9) . 3_566
F4 P2 F6A 90.4(9) 3_566 3_566
F4 P2 F6A 89.6(9) 3_566 .
F4 P2 F6A 90.4(9) . .
F4 P2 F7A 88.5(4) . .
F4 P2 F7A 88.5(4) 3_566 .
F5 P2 F5 88.8(10) . 3_566
F5A P2 F4 91.5(4) . 3_566
F5A P2 F4 91.5(4) . .
F5A P2 F6A 90.2(9) . 3_566
F5A P2 F6A 90.2(9) . .
F5A P2 F7A 180.0 . .
F6 P2 F4 89.0(6) . 3_566
F6 P2 F4 88.9(5) 3_566 3_566
F6 P2 F4 88.9(5) . .
F6 P2 F4 89.0(6) 3_566 .
F6 P2 F5 88.1(7) . .
F6 P2 F5 176.9(8) 3_566 .
F6 P2 F5 176.9(8) . 3_566
F6 P2 F5 88.1(7) 3_566 3_566
F6 P2 F6 95.0(10) 3_566 .
F6A P2 F6A 179.6(18) . 3_566
F6A P2 F7A 89.8(9) 3_566 .
F6A P2 F7A 89.8(9) . .

loop_
_geom_bond_atom_site_label_1
_geom_bond_atom_site_label_2
_geom_bond_distance
_geom_bond_site_symmetry_2
S1 C1 1.817(10) .
S1 C3 1.741(9) .
S2 C2 1.805(11) .
S2 C4 1.753(9) .
S3 C3 1.756(9) .
S3 C5 1.734(9) .
S4 C4 1.746(9) .
S4 C5 1.735(8) .
S5 C6 1.723(9) .
S5 C7 1.733(9) .
S6 C6 1.725(9) .
S6 C8 1.728(9) .
S7 C7 1.751(9) .
S7 C9 1.820(9) .
S8 C8 1.728(9) .
S8 C12 1.833(9) .
O1 H1 0.8400 .
O1 C10 1.427(12) .
O2 H2B 0.8400 .
O2 H2A 0.8400 .
O2 C13 1.431(11) .
C1 H1A 0.9900 .
C1 H1B 0.9900 .
C1 C2 1.542(15) .
C2 H2C 0.9900 .
C2 H2D 0.9900 .
C3 C4 1.346(11) .
C5 C6 1.381(11) .
C7 C8 1.385(11) .
C9 H9A 0.9900 .
C9 H9B 0.9900 .
C9 C10 1.535(13) .
C10 H10 1.0000 .
C10 C11 1.517(13) .
C11 H11A 0.9800 .
C11 H11B 0.9800 .
C11 H11C 0.9800 .
C12 H12A 0.9900 .
C12 H12B 0.9900 .
C12 C13 1.509(13) .
C13 H13 1.0000 .
C13 C14 1.533(13) .
C14 H14A 0.9800 .
C14 H14B 0.9800 .
C14 H14C 0.9800 .
P1 F1 1.606(5) 4_756
P1 F1 1.606(5) .
P1 F2 1.595(6) 4_756
P1 F2 1.595(6) .
P1 F3 1.604(6) 4_756
P1 F3 1.604(6) .
P2 F4 1.584(6) .
P2 F4 1.584(6) 3_566
P2 F5 1.608(12) 3_566
P2 F5 1.608(12) .
P2 F5A 1.58(2) .
P2 F6 1.582(11) 3_566
P2 F6 1.582(11) .
P2 F6A 1.598(16) 3_566
P2 F6A 1.598(16) .
P2 F7A 1.60(2) .

loop_
_geom_hbond_atom_site_label_D
_geom_hbond_atom_site_label_H
_geom_hbond_atom_site_label_A
_geom_hbond_distance_DH
_geom_hbond_distance_HA
_geom_hbond_distance_DA
_geom_hbond_angle_DHA
_geom_hbond_site_symmetry_A
O1 H1 F6 0.84 2.05 2.854(15) 161.3 3_566
O1 H1 F7A 0.84 2.13 2.943(15) 163.0 .
O2 H2B S4 0.84 2.73 3.201(8) 117.2 4_656
O2 H2B F2 0.84 2.52 3.125(10) 129.4 4_656
O2 H2B F3 0.84 2.34 3.038(11) 140.4 1_455
C2 H2C O1 0.99 2.47 3.254(12) 135.6 6_655
C2 H2D S7 0.99 2.97 3.911(11) 158.6 4_756
C2 H2D S8 0.99 2.98 3.735(12) 133.8 4_756
C9 H9A F1 0.99 2.50 3.487(11) 172.2 5_455
C9 H9A F2 0.99 2.63 3.238(11) 119.9 8_656
C11 H11A F7A 0.98 2.45 3.060(18) 119.7 .
C11 H11C F5A 0.98 2.53 3.317(19) 137.7 1_455
C12 H12A F4 0.99 2.47 3.177(12) 127.9 5_445
C12 H12A F5 0.99 2.39 3.229(16) 142.5 5_445
C12 H12B S6 0.99 2.58 3.124(10) 114.2 .
C14 H14A F1 0.98 2.48 3.387(13) 154.3 .
C14 H14B S1 0.98 2.98 3.805(11) 142.9 8_646
C14 H14B F4 0.98 2.49 3.186(13) 128.0 5_445
C14 H14C F2 0.98 2.60 3.290(13) 127.7 4_656

loop_
_geom_torsion_atom_site_label_1
_geom_torsion_atom_site_label_2
_geom_torsion_atom_site_label_3
_geom_torsion_atom_site_label_4
_geom_torsion
S1 C1 C2 S2 -71.0(9)
S1 C3 C4 S2 2.2(16)
S1 C3 C4 S4 -179.4(5)
S3 C3 C4 S2 -176.4(6)
S3 C3 C4 S4 2.0(12)
S3 C5 C6 S5 0.1(11)
S3 C5 C6 S6 -178.0(5)
S4 C5 C6 S5 176.6(5)
S4 C5 C6 S6 -1.5(10)
S5 C7 C8 S6 0.9(10)
S5 C7 C8 S8 179.6(5)
S7 C7 C8 S6 179.7(5)
S7 C7 C8 S8 -1.6(11)
S7 C9 C10 O1 -52.3(9)
S7 C9 C10 C11 -176.2(7)
S8 C12 C13 O2 -62.1(9)
S8 C12 C13 C14 176.6(7)
C1 S1 C3 S3 160.6(6)
C1 S1 C3 C4 -18.0(11)
C2 S2 C4 S4 169.5(6)
C2 S2 C4 C3 -12.0(11)
C3 S1 C1 C2 51.0(9)
C3 S3 C5 S4 -1.8(6)
C3 S3 C5 C6 174.8(7)
C4 S2 C2 C1 45.4(8)
C4 S4 C5 S3 2.7(6)
C4 S4 C5 C6 -174.1(7)
C5 S3 C3 S1 -178.9(5)
C5 S3 C3 C4 -0.1(9)
C5 S4 C4 S2 175.8(5)
C5 S4 C4 C3 -2.8(9)
C6 S5 C7 S7 -178.4(6)
C6 S5 C7 C8 0.4(8)
C6 S6 C8 S8 179.7(6)
C6 S6 C8 C7 -1.7(8)
C7 S5 C6 S6 -1.6(6)
C7 S5 C6 C5 -179.8(8)
C7 S7 C9 C10 -173.5(7)
C8 S6 C6 S5 2.0(6)
C8 S6 C6 C5 -179.7(7)
C8 S8 C12 C13 94.5(8)
C9 S7 C7 S5 0.2(7)
C9 S7 C7 C8 -178.5(8)
C12 S8 C8 S6 -7.4(7)
C12 S8 C8 C7 174.0(8)
